data_4135002
loop_
_publ_author_name
'Arnett, Charles H.'
'Agapie, Theodor'

_publ_section_title
;
 Activation of an Open Shell, Carbyne-Bridged Diiron Complex Toward
 Binding of Dinitrogen.
;
_journal_name_full 'Journal of the American Chemical Society'
_journal_paper_doi 10.1021/jacs.0c01896
_journal_year 2020
_chemical_formula_moiety 'C55 H78 Fe2 N4 P6'
_chemical_formula_sum 'C55 H78 Fe2 N4 P6'
_chemical_formula_weight 1092.73
_space_group_crystal_system monoclinic
_space_group_IT_number 14
_space_group_name_Hall '-P 2yn'
_space_group_name_H-M_alt 'P 1 21/n 1'
_atom_sites_solution_hydrogens mixed
_atom_sites_solution_primary direct
_audit_creation_date 2019-12-19
_audit_creation_method
;
Olex2 1.3
(compiled Nov 21 2019 18:26:39 for OlexSys, GUI svn.r6003)
;
_cell_angle_alpha 90
_cell_angle_beta 108.130(10)
_cell_angle_gamma 90
_cell_formula_units_Z 4
_cell_length_a 18.123(3)
_cell_length_b 17.599(3)
_cell_length_c 18.209(2)
_cell_measurement_reflns_used 9902
_cell_measurement_temperature 100.0
_cell_measurement_theta_max 79.36
_cell_measurement_theta_min 2.51
_cell_volume 5519.4(15)
_computing_cell_refinement 'SAINT V8.40A (?, 2016)'
_computing_data_reduction 'SAINT V8.40A (?, 2016)'
_computing_molecular_graphics 'Olex2 1.3 (Dolomanov et al., 2009)'
_computing_publication_material 'Olex2 1.3 (Dolomanov et al., 2009)'
_computing_structure_refinement 'XL  (Sheldrick, 2008)'
_computing_structure_solution 'XS  (Sheldrick, 2008)'
_diffrn_ambient_temperature 100.0
_diffrn_detector 'CPAD Area Detector'
_diffrn_detector_area_resol_mean 7.69
_diffrn_detector_type 'Bruker PHOTON II'
_diffrn_measured_fraction_theta_full 0.999
_diffrn_measured_fraction_theta_max 0.960
_diffrn_measurement_device '\k-geometry diffractometer'
_diffrn_measurement_device_type 'Bruker APEX-II CCD'
_diffrn_measurement_method '\f and \w scans'
_diffrn_radiation_monochromator 'multilayer mirrors'
_diffrn_radiation_type CuK\a
_diffrn_radiation_wavelength 1.54178
_diffrn_reflns_av_R_equivalents 0.0910
_diffrn_reflns_av_unetI/netI 0.0702
_diffrn_reflns_Laue_measured_fraction_full 0.999
_diffrn_reflns_Laue_measured_fraction_max 0.960
_diffrn_reflns_limit_h_max 22
_diffrn_reflns_limit_h_min -18
_diffrn_reflns_limit_k_max 19
_diffrn_reflns_limit_k_min -22
_diffrn_reflns_limit_l_max 22
_diffrn_reflns_limit_l_min -23
_diffrn_reflns_number 50951
_diffrn_reflns_point_group_measured_fraction_full 0.999
_diffrn_reflns_point_group_measured_fraction_max 0.960
_diffrn_reflns_theta_full 67.679
_diffrn_reflns_theta_max 80.705
_diffrn_reflns_theta_min 3.004
_diffrn_source 'microfocus sealed tube'
_diffrn_source_current 1.0
_diffrn_source_power 0.05
_diffrn_source_type 'Incoatec I\mS HB'
_diffrn_source_voltage 50.0
_diffrn_standards_number 0
_exptl_absorpt_coefficient_mu 6.158
_exptl_absorpt_correction_T_max 1.0000
_exptl_absorpt_correction_T_min 0.6463
_exptl_absorpt_correction_type multi-scan
_exptl_absorpt_process_details
;
SADABS-2016/2 (Bruker,2016/2) was used for absorption correction.
wR2(int) was 0.1228 before and 0.0812 after correction.
The Ratio of minimum to maximum transmission is 0.6463.
The \l/2 correction factor is Not present.
;
_exptl_crystal_colour brown
_exptl_crystal_colour_primary brown
_exptl_crystal_density_diffrn 1.315
_exptl_crystal_description block
_exptl_crystal_F_000 2312
_exptl_crystal_size_max 0.257
_exptl_crystal_size_mid 0.086
_exptl_crystal_size_min 0.079
_refine_diff_density_max 1.166
_refine_diff_density_min -0.635
_refine_diff_density_rms 0.096
_refine_ls_extinction_method none
_refine_ls_goodness_of_fit_ref 1.061
_refine_ls_hydrogen_treatment mixed
_refine_ls_matrix_type full
_refine_ls_number_parameters 632
_refine_ls_number_reflns 11649
_refine_ls_number_restraints 1
_refine_ls_restrained_S_all 1.061
_refine_ls_R_factor_all 0.0836
_refine_ls_R_factor_gt 0.0633
_refine_ls_shift/su_max 0.001
_refine_ls_shift/su_mean 0.000
_refine_ls_structure_factor_coef Fsqd
_refine_ls_weighting_details 'w=1/[\s^2^(Fo^2^)+(0.1135P)^2^+0.3246P] where P=(Fo^2^+2Fc^2^)/3'
_refine_ls_weighting_scheme calc
_refine_ls_wR_factor_gt 0.1696
_refine_ls_wR_factor_ref 0.1868
_reflns_Friedel_coverage 0.000
_reflns_number_gt 8711
_reflns_number_total 11649
_reflns_threshold_expression 'I > 2\s(I)'
_cod_data_source_file ja0c01896_si_001.cif
_cod_data_source_block v19456
_cod_original_cell_volume 5519.0(15)
_cod_database_code 4135002
_shelx_shelxl_version_number 2018/3
_shelx_space_group_comment
;
The symmetry employed for this shelxl refinement is uniquely defined
by the following loop, which should always be used as a source of
symmetry information in preference to the above space-group names.
They are only intended as comments.
;
_shelx_estimated_absorpt_t_max 0.642
_shelx_estimated_absorpt_t_min 0.301
_olex2_refinement_description
;
1. Fixed Uiso
 At 1.2 times of:
  All C(H) groups
 At 1.5 times of:
  All C(H,H,H) groups
2. Restrained distances
 Fe2-H3 \\sim Fe2-H2
 with sigma of 0.02
3.a Ternary CH refined with riding coordinates:
 C47(H47), C44(H44), C50(H50), C21(H21), C18(H18), C53(H53), C28(H28), C24(H24)
3.b Aromatic/amide H refined with riding coordinates:
 C40(H40), C35(H35), C30(H30), C8(H8), C14(H14), C36(H36), C34(H34), C7(H7),
 C5(H5), C42(H42), C39(H39), C33(H33), C13(H13), C10(H10), C41(H41), C9(H9),
 C15(H15), C16(H16), C4(H4)
3.c Idealised Me refined as rotating group:
 C52(H52A,H52B,H52C), C55(H55A,H55B,H55C), C45(H45A,H45B,H45C), C48(H48A,H48B,
 H48C), C49(H49A,H49B,H49C), C46(H46A,H46B,H46C), C23(H23A,H23B,H23C), C51(H51A,
 H51B,H51C), C20(H20A,H20B,H20C), C22(H22A,H22B,H22C), C54(H54A,H54B,H54C),
 C19(H19A,H19B,H19C), C26(H26A,H26B,H26C), C29(H29A,H29B,H29C), C25(H25A,H25B,
 H25C), C27(H27A,H27B,H27C)
;
_olex2_submission_special_instructions 'No special instructions were received'

loop_
_space_group_symop_operation_xyz
'x, y, z'
'-x+1/2, y+1/2, -z+1/2'
'-x, -y, -z'
'x-1/2, -y-1/2, z-1/2'

loop_
_atom_site_label
_atom_site_type_symbol
_atom_site_fract_x
_atom_site_fract_y
_atom_site_fract_z
_atom_site_U_iso_or_equiv
_atom_site_adp_type
_atom_site_occupancy
_atom_site_site_symmetry_order
_atom_site_calc_flag
_atom_site_refinement_flags_posn
_atom_site_refinement_flags_adp
_atom_site_refinement_flags_occupancy
_atom_site_disorder_assembly
_atom_site_disorder_group
Fe2 Fe 0.22119(3) 0.34356(3) 0.64547(3) 0.03439(16) Uani 1 1 d D . . . .
Fe1 Fe 0.30741(3) 0.22609(3) 0.38071(3) 0.03462(16) Uani 1 1 d . . . . .
P5 P 0.28019(5) 0.43097(5) 0.72524(5) 0.0335(2) Uani 1 1 d . . . . .
P6 P 0.11591(5) 0.29310(5) 0.56799(5) 0.0342(2) Uani 1 1 d . . . . .
P4 P 0.22235(5) 0.42124(5) 0.55266(5) 0.0308(2) Uani 1 1 d . . . . .
P1 P 0.37374(5) 0.31554(5) 0.35586(5) 0.0314(2) Uani 1 1 d . . . . .
P3 P 0.24126(6) 0.22887(6) 0.25578(5) 0.0400(2) Uani 1 1 d . . . . .
P2 P 0.42055(6) 0.16710(5) 0.42904(5) 0.0365(2) Uani 1 1 d . . . . .
N1 N 0.2502(2) 0.15243(18) 0.40786(19) 0.0432(8) Uani 1 1 d . . . . .
N3 N 0.3002(2) 0.27692(17) 0.66349(19) 0.0409(7) Uani 1 1 d . . . . .
C31 C 0.29366(19) 0.43700(19) 0.49995(18) 0.0316(7) Uani 1 1 d . . . . .
C40 C 0.0367(2) 0.4516(2) 0.3540(2) 0.0404(8) Uani 1 1 d . . . . .
H40 H 0.022513 0.483568 0.309719 0.049 Uiso 1 1 calc R U . . .
N2 N 0.2161(2) 0.1058(2) 0.4230(2) 0.0574(10) Uani 1 1 d . . . . .
C2 C 0.31091(19) 0.37961(18) 0.45289(18) 0.0293(7) Uani 1 1 d . . . . .
C32 C 0.2186(2) 0.51767(19) 0.5934(2) 0.0327(7) Uani 1 1 d . . . . .
C37 C 0.2503(2) 0.5225(2) 0.6746(2) 0.0345(7) Uani 1 1 d . . . . .
N4 N 0.3510(3) 0.2377(2) 0.6828(2) 0.0574(10) Uani 1 1 d . . . . .
C38 C 0.1303(2) 0.41202(19) 0.47325(19) 0.0322(7) Uani 1 1 d . . . . .
C35 C 0.2204(2) 0.6563(2) 0.6682(2) 0.0387(8) Uani 1 1 d . . . . .
H35 H 0.221231 0.703510 0.693747 0.046 Uiso 1 1 calc R U . . .
C30 C 0.3340(2) 0.50591(19) 0.50731(19) 0.0328(7) Uani 1 1 d . . . . .
H30 H 0.321914 0.545320 0.537343 0.039 Uiso 1 1 calc R U . . .
C47 C 0.2585(2) 0.4458(2) 0.8178(2) 0.0424(9) Uani 1 1 d . . . . .
H47 H 0.284172 0.493980 0.841935 0.051 Uiso 1 1 calc R U . . .
C8 C 0.6092(2) 0.3175(2) 0.3816(2) 0.0453(9) Uani 1 1 d . . . . .
H8 H 0.646809 0.349292 0.370654 0.054 Uiso 1 1 calc R U . . .
C14 C 0.3357(3) 0.4280(3) 0.1463(2) 0.0558(11) Uani 1 1 d . . . . .
H14 H 0.355267 0.469819 0.125042 0.067 Uiso 1 1 calc R U . . .
C36 C 0.2504(2) 0.5913(2) 0.7104(2) 0.0375(8) Uani 1 1 d . . . . .
H36 H 0.271442 0.594584 0.765000 0.045 Uiso 1 1 calc R U . . .
C3 C 0.3666(2) 0.39656(19) 0.41521(18) 0.0319(7) Uani 1 1 d . . . . .
C12 C 0.3392(2) 0.3481(2) 0.2550(2) 0.0373(8) Uani 1 1 d . . . . .
C43 C 0.0794(2) 0.3564(2) 0.4828(2) 0.0343(7) Uani 1 1 d . . . . .
C34 C 0.1894(2) 0.6514(2) 0.5887(2) 0.0384(8) Uani 1 1 d . . . . .
H34 H 0.168282 0.695422 0.559417 0.046 Uiso 1 1 calc R U . . .
C7 C 0.5325(2) 0.3409(2) 0.3620(2) 0.0394(8) Uani 1 1 d . . . . .
H7 H 0.517883 0.389253 0.338884 0.047 Uiso 1 1 calc R U . . .
C5 C 0.3909(2) 0.5189(2) 0.4725(2) 0.0350(8) Uani 1 1 d . . . . .
H5 H 0.418747 0.565496 0.480891 0.042 Uiso 1 1 calc R U . . .
C44 C 0.3893(2) 0.4329(2) 0.7589(2) 0.0379(8) Uani 1 1 d . . . . .
H44 H 0.406864 0.383970 0.786718 0.045 Uiso 1 1 calc R U . . .
C42 C 0.0061(2) 0.3511(2) 0.4281(2) 0.0401(8) Uani 1 1 d . . . . .
H42 H -0.029524 0.314021 0.434532 0.048 Uiso 1 1 calc R U . . .
C39 C 0.1088(2) 0.4575(2) 0.40742(19) 0.0354(8) Uani 1 1 d . . . . .
H39 H 0.144847 0.493302 0.399446 0.042 Uiso 1 1 calc R U . . .
C50 C 0.1210(2) 0.2003(2) 0.5193(2) 0.0394(8) Uani 1 1 d . . . . .
H50 H 0.151946 0.210516 0.483455 0.047 Uiso 1 1 calc R U . . .
C6 C 0.4770(2) 0.2940(2) 0.3760(2) 0.0344(7) Uani 1 1 d . . . . .
C33 C 0.1889(2) 0.5823(2) 0.5516(2) 0.0355(8) Uani 1 1 d . . . . .
H33 H 0.167960 0.579531 0.496899 0.043 Uiso 1 1 calc R U . . .
C1 C 0.2787(2) 0.3019(2) 0.4418(2) 0.0345(8) Uani 1 1 d . . . . .
C13 C 0.3678(3) 0.4099(2) 0.2244(2) 0.0463(9) Uani 1 1 d . . . . .
H13 H 0.409100 0.439565 0.256562 0.056 Uiso 1 1 calc R U . . .
C10 C 0.5760(2) 0.2012(3) 0.4310(2) 0.0487(10) Uani 1 1 d . . . . .
H10 H 0.591323 0.153385 0.455231 0.058 Uiso 1 1 calc R U . . .
C21 C 0.4469(2) 0.0679(2) 0.4099(2) 0.0445(9) Uani 1 1 d . . . . .
H21 H 0.495419 0.053423 0.451606 0.053 Uiso 1 1 calc R U . . .
C17 C 0.2792(2) 0.3047(2) 0.2082(2) 0.0411(9) Uani 1 1 d . . . . .
C52 C 0.1673(3) 0.1418(2) 0.5771(2) 0.0455(9) Uani 1 1 d . . . . .
H52A H 0.215929 0.164704 0.609178 0.068 Uiso 1 1 calc R U . . .
H52B H 0.178971 0.098102 0.549163 0.068 Uiso 1 1 calc R U . . .
H52C H 0.136802 0.124890 0.610017 0.068 Uiso 1 1 calc R U . . .
C55 C 0.0023(3) 0.3618(3) 0.6202(3) 0.0513(10) Uani 1 1 d . . . . .
H55A H 0.042938 0.382837 0.664495 0.077 Uiso 1 1 calc R U . . .
H55B H -0.045786 0.356050 0.633602 0.077 Uiso 1 1 calc R U . . .
H55C H -0.006794 0.396223 0.575988 0.077 Uiso 1 1 calc R U . . .
C41 C -0.0156(2) 0.3986(2) 0.3649(2) 0.0424(9) Uani 1 1 d . . . . .
H41 H -0.066280 0.395048 0.328831 0.051 Uiso 1 1 calc R U . . .
C9 C 0.6310(2) 0.2484(3) 0.4170(3) 0.0506(10) Uani 1 1 d . . . . .
H9 H 0.683892 0.233184 0.431785 0.061 Uiso 1 1 calc R U . . .
C11 C 0.4980(2) 0.2231(2) 0.4097(2) 0.0385(8) Uani 1 1 d . . . . .
C45 C 0.4207(2) 0.4343(2) 0.6904(2) 0.0429(9) Uani 1 1 d . . . . .
H45A H 0.397639 0.392599 0.655120 0.064 Uiso 1 1 calc R U . . .
H45B H 0.477272 0.428410 0.708990 0.064 Uiso 1 1 calc R U . . .
H45C H 0.407406 0.482882 0.663150 0.064 Uiso 1 1 calc R U . . .
C48 C 0.2928(3) 0.3796(2) 0.8734(2) 0.0508(11) Uani 1 1 d . . . . .
H48A H 0.272028 0.331405 0.848610 0.076 Uiso 1 1 calc R U . . .
H48B H 0.278600 0.385732 0.920852 0.076 Uiso 1 1 calc R U . . .
H48C H 0.349431 0.379701 0.886203 0.076 Uiso 1 1 calc R U . . .
C49 C 0.1716(3) 0.4531(3) 0.8048(2) 0.0517(10) Uani 1 1 d . . . . .
H49A H 0.150284 0.493350 0.766908 0.078 Uiso 1 1 calc R U . . .
H49B H 0.162640 0.465865 0.853694 0.078 Uiso 1 1 calc R U . . .
H49C H 0.146041 0.404832 0.785321 0.078 Uiso 1 1 calc R U . . .
C46 C 0.4271(2) 0.4967(2) 0.8154(2) 0.0478(10) Uani 1 1 d . . . . .
H46A H 0.410877 0.546048 0.790655 0.072 Uiso 1 1 calc R U . . .
H46B H 0.483681 0.492234 0.829855 0.072 Uiso 1 1 calc R U . . .
H46C H 0.410777 0.492655 0.861767 0.072 Uiso 1 1 calc R U . . .
C15 C 0.2755(3) 0.3849(3) 0.1001(2) 0.0570(12) Uani 1 1 d . . . . .
H15 H 0.253359 0.397424 0.047064 0.068 Uiso 1 1 calc R U . . .
C16 C 0.2472(3) 0.3240(3) 0.1302(2) 0.0533(11) Uani 1 1 d . . . . .
H16 H 0.205632 0.294881 0.097764 0.064 Uiso 1 1 calc R U . . .
C23 C 0.4622(3) 0.0609(3) 0.3320(3) 0.0582(12) Uani 1 1 d . . . . .
H23A H 0.415703 0.076328 0.290386 0.087 Uiso 1 1 calc R U . . .
H23B H 0.474998 0.008112 0.323988 0.087 Uiso 1 1 calc R U . . .
H23C H 0.505736 0.093911 0.331825 0.087 Uiso 1 1 calc R U . . .
C51 C 0.0448(3) 0.1650(2) 0.4694(3) 0.0542(11) Uani 1 1 d . . . . .
H51A H 0.012965 0.151238 0.502175 0.081 Uiso 1 1 calc R U . . .
H51B H 0.055883 0.119428 0.443834 0.081 Uiso 1 1 calc R U . . .
H51C H 0.016602 0.201827 0.430349 0.081 Uiso 1 1 calc R U . . .
C18 C 0.4598(3) 0.1702(2) 0.5380(2) 0.0477(10) Uani 1 1 d . . . . .
H18 H 0.514011 0.150013 0.553393 0.057 Uiso 1 1 calc R U . . .
C4 C 0.4071(2) 0.4640(2) 0.42553(19) 0.0353(8) Uani 1 1 d . . . . .
H4 H 0.445421 0.472560 0.400809 0.042 Uiso 1 1 calc R U . . .
C53 C 0.0279(2) 0.2843(2) 0.5993(2) 0.0428(9) Uani 1 1 d . . . . .
H53 H -0.014913 0.264014 0.554606 0.051 Uiso 1 1 calc R U . . .
C20 C 0.4640(2) 0.2510(2) 0.5665(2) 0.0473(10) Uani 1 1 d . . . . .
H20A H 0.496300 0.281050 0.543027 0.071 Uiso 1 1 calc R U . . .
H20B H 0.486827 0.251803 0.622828 0.071 Uiso 1 1 calc R U . . .
H20C H 0.411607 0.272643 0.552027 0.071 Uiso 1 1 calc R U . . .
C22 C 0.3832(3) 0.0125(2) 0.4120(3) 0.0574(11) Uani 1 1 d . . . . .
H22A H 0.376331 0.013651 0.463319 0.086 Uiso 1 1 calc R U . . .
H22B H 0.397757 -0.038930 0.401172 0.086 Uiso 1 1 calc R U . . .
H22C H 0.334473 0.027056 0.372966 0.086 Uiso 1 1 calc R U . . .
C28 C 0.1396(3) 0.2648(4) 0.2349(3) 0.0690(16) Uani 1 1 d . . . . .
H28 H 0.113226 0.259033 0.178097 0.083 Uiso 1 1 calc R U . . .
C54 C 0.0388(3) 0.2296(3) 0.6668(3) 0.0584(12) Uani 1 1 d . . . . .
H54A H 0.044980 0.177817 0.649922 0.088 Uiso 1 1 calc R U . . .
H54B H -0.006792 0.231902 0.684820 0.088 Uiso 1 1 calc R U . . .
H54C H 0.085184 0.244061 0.709054 0.088 Uiso 1 1 calc R U . . .
C19 C 0.4139(4) 0.1208(3) 0.5770(3) 0.0688(15) Uani 1 1 d . . . . .
H19A H 0.358486 0.132666 0.555512 0.103 Uiso 1 1 calc R U . . .
H19B H 0.431246 0.130883 0.632683 0.103 Uiso 1 1 calc R U . . .
H19C H 0.422434 0.067148 0.567821 0.103 Uiso 1 1 calc R U . . .
C24 C 0.2262(3) 0.1499(3) 0.1841(2) 0.0618(13) Uani 1 1 d . . . . .
H24 H 0.178944 0.161204 0.139548 0.074 Uiso 1 1 calc R U . . .
C26 C 0.2949(4) 0.1427(3) 0.1546(3) 0.0845(19) Uani 1 1 d . . . . .
H26A H 0.294410 0.184721 0.119110 0.127 Uiso 1 1 calc R U . . .
H26B H 0.291832 0.094286 0.127183 0.127 Uiso 1 1 calc R U . . .
H26C H 0.342967 0.144398 0.198150 0.127 Uiso 1 1 calc R U . . .
C29 C 0.1382(4) 0.3500(4) 0.2545(3) 0.098(2) Uani 1 1 d . . . . .
H29A H 0.167024 0.358035 0.309165 0.146 Uiso 1 1 calc R U . . .
H29B H 0.084302 0.366556 0.244371 0.146 Uiso 1 1 calc R U . . .
H29C H 0.162292 0.379479 0.222406 0.146 Uiso 1 1 calc R U . . .
C25 C 0.2129(5) 0.0764(3) 0.2221(3) 0.114(3) Uani 1 1 d . . . . .
H25A H 0.257028 0.067028 0.268562 0.170 Uiso 1 1 calc R U . . .
H25B H 0.207963 0.034129 0.185841 0.170 Uiso 1 1 calc R U . . .
H25C H 0.165241 0.080649 0.236406 0.170 Uiso 1 1 calc R U . . .
C27 C 0.0932(3) 0.2197(6) 0.2764(4) 0.120(3) Uani 1 1 d . . . . .
H27A H 0.091311 0.166197 0.260910 0.180 Uiso 1 1 calc R U . . .
H27B H 0.040297 0.239965 0.262802 0.180 Uiso 1 1 calc R U . . .
H27C H 0.118041 0.223725 0.332385 0.180 Uiso 1 1 calc R U . . .
H1 H 0.245(2) 0.292(2) 0.467(2) 0.040(11) Uiso 1 1 d . . . . .
H3 H 0.199(2) 0.302(2) 0.709(2) 0.048(11) Uiso 1 1 d D . . . .
H2 H 0.155(2) 0.399(2) 0.645(3) 0.069(15) Uiso 1 1 d D . . . .

loop_
_atom_site_aniso_label
_atom_site_aniso_U_11
_atom_site_aniso_U_22
_atom_site_aniso_U_33
_atom_site_aniso_U_23
_atom_site_aniso_U_13
_atom_site_aniso_U_12
Fe2 0.0446(3) 0.0230(3) 0.0355(3) 0.0003(2) 0.0124(2) -0.0027(2)
Fe1 0.0348(3) 0.0242(3) 0.0432(3) -0.0024(2) 0.0097(2) -0.0016(2)
P5 0.0430(5) 0.0242(4) 0.0338(4) -0.0021(3) 0.0126(4) -0.0013(4)
P6 0.0408(5) 0.0230(4) 0.0404(5) 0.0020(3) 0.0150(4) -0.0006(4)
P4 0.0376(5) 0.0215(4) 0.0338(4) -0.0003(3) 0.0120(3) -0.0005(3)
P1 0.0324(4) 0.0241(4) 0.0361(4) -0.0030(3) 0.0085(3) 0.0008(3)
P3 0.0374(5) 0.0431(6) 0.0389(5) -0.0125(4) 0.0108(4) -0.0069(4)
P2 0.0402(5) 0.0277(5) 0.0426(5) 0.0015(4) 0.0141(4) 0.0052(4)
N1 0.0518(19) 0.0268(16) 0.0560(19) -0.0044(14) 0.0240(16) -0.0027(15)
N3 0.0491(19) 0.0256(16) 0.0519(18) 0.0004(13) 0.0212(15) 0.0082(14)
C31 0.0327(17) 0.0265(17) 0.0338(16) 0.0017(13) 0.0077(13) -0.0006(14)
C40 0.046(2) 0.034(2) 0.0419(19) 0.0056(15) 0.0144(16) 0.0087(17)
N2 0.069(3) 0.0338(19) 0.082(3) -0.0094(18) 0.040(2) -0.0085(18)
C2 0.0347(17) 0.0202(15) 0.0302(15) -0.0007(12) 0.0061(13) 0.0033(13)
C32 0.0359(17) 0.0222(16) 0.0437(18) 0.0003(13) 0.0175(14) 0.0006(14)
C37 0.0367(18) 0.0260(17) 0.0439(19) -0.0013(14) 0.0173(15) 0.0016(14)
N4 0.069(3) 0.041(2) 0.067(2) 0.0025(17) 0.028(2) 0.001(2)
C38 0.0371(18) 0.0257(17) 0.0345(17) -0.0019(13) 0.0122(14) -0.0005(14)
C35 0.044(2) 0.0225(18) 0.053(2) -0.0068(15) 0.0213(17) -0.0030(15)
C30 0.0384(18) 0.0245(17) 0.0362(17) -0.0046(13) 0.0125(14) -0.0008(14)
C47 0.057(2) 0.032(2) 0.043(2) -0.0019(15) 0.0216(17) -0.0013(18)
C8 0.041(2) 0.041(2) 0.057(2) -0.0177(18) 0.0205(18) -0.0063(18)
C14 0.076(3) 0.041(2) 0.053(2) 0.0092(19) 0.024(2) 0.007(2)
C36 0.043(2) 0.0296(18) 0.0419(19) -0.0040(15) 0.0166(15) -0.0039(16)
C3 0.0348(17) 0.0272(17) 0.0324(16) 0.0003(13) 0.0089(13) 0.0024(14)
C12 0.044(2) 0.0303(19) 0.0366(18) -0.0039(14) 0.0115(15) 0.0039(16)
C43 0.0409(19) 0.0269(17) 0.0383(18) -0.0004(14) 0.0170(15) 0.0028(15)
C34 0.041(2) 0.0230(17) 0.055(2) 0.0057(15) 0.0210(17) 0.0017(15)
C7 0.043(2) 0.0300(19) 0.047(2) -0.0063(15) 0.0164(16) -0.0021(16)
C5 0.0375(18) 0.0244(17) 0.0448(19) -0.0055(14) 0.0151(15) -0.0056(14)
C44 0.0397(19) 0.0309(19) 0.0401(18) -0.0007(15) 0.0083(15) 0.0026(15)
C42 0.0369(19) 0.0293(19) 0.054(2) 0.0061(16) 0.0137(16) -0.0010(15)
C39 0.0409(19) 0.0281(18) 0.0390(18) -0.0003(14) 0.0151(15) -0.0014(15)
C50 0.047(2) 0.0244(17) 0.045(2) 0.0008(15) 0.0124(16) -0.0013(16)
C6 0.0314(17) 0.0340(19) 0.0380(18) -0.0073(14) 0.0109(14) -0.0002(15)
C33 0.0369(18) 0.0303(18) 0.0397(18) 0.0003(14) 0.0126(14) 0.0001(15)
C1 0.0355(18) 0.0242(17) 0.0432(19) 0.0000(14) 0.0114(15) 0.0002(15)
C13 0.061(3) 0.034(2) 0.042(2) 0.0024(16) 0.0117(18) 0.0026(19)
C10 0.043(2) 0.041(2) 0.061(2) 0.0024(19) 0.0147(18) 0.0106(18)
C21 0.048(2) 0.0284(19) 0.055(2) 0.0009(16) 0.0143(18) 0.0099(17)
C17 0.046(2) 0.039(2) 0.0384(19) -0.0056(15) 0.0135(16) 0.0053(17)
C52 0.059(3) 0.0255(19) 0.051(2) 0.0029(16) 0.0153(18) -0.0003(18)
C55 0.052(2) 0.048(3) 0.062(3) 0.001(2) 0.029(2) 0.002(2)
C41 0.039(2) 0.036(2) 0.049(2) 0.0047(16) 0.0087(16) 0.0029(16)
C9 0.037(2) 0.049(3) 0.067(3) -0.011(2) 0.0172(19) 0.0044(19)
C11 0.0380(19) 0.0331(19) 0.0426(19) -0.0050(15) 0.0101(15) 0.0029(15)
C45 0.0377(19) 0.043(2) 0.048(2) -0.0020(17) 0.0121(16) 0.0020(17)
C48 0.077(3) 0.038(2) 0.042(2) 0.0035(17) 0.025(2) -0.002(2)
C49 0.064(3) 0.046(2) 0.055(2) -0.0059(19) 0.033(2) 0.002(2)
C46 0.046(2) 0.043(2) 0.050(2) -0.0078(18) 0.0091(17) -0.0020(18)
C15 0.069(3) 0.058(3) 0.040(2) 0.0009(19) 0.011(2) 0.010(2)
C16 0.055(3) 0.060(3) 0.038(2) -0.0022(19) 0.0061(18) 0.002(2)
C23 0.073(3) 0.043(3) 0.064(3) -0.010(2) 0.030(2) 0.011(2)
C51 0.060(3) 0.036(2) 0.059(3) -0.0068(18) 0.008(2) -0.003(2)
C18 0.052(2) 0.046(2) 0.045(2) 0.0029(17) 0.0149(18) 0.0092(19)
C4 0.0373(18) 0.0314(19) 0.0376(18) -0.0019(14) 0.0124(14) -0.0016(15)
C53 0.048(2) 0.033(2) 0.052(2) 0.0037(16) 0.0221(18) -0.0051(17)
C20 0.046(2) 0.052(2) 0.0381(19) -0.0050(17) 0.0045(16) 0.0074(19)
C22 0.066(3) 0.033(2) 0.076(3) -0.003(2) 0.025(2) -0.001(2)
C28 0.037(2) 0.128(5) 0.039(2) -0.001(3) 0.0076(17) 0.005(3)
C54 0.074(3) 0.049(3) 0.065(3) 0.017(2) 0.040(2) 0.000(2)
C19 0.115(5) 0.044(3) 0.054(3) 0.004(2) 0.037(3) 0.008(3)
C24 0.090(4) 0.050(3) 0.041(2) -0.0188(19) 0.014(2) -0.019(3)
C26 0.129(6) 0.064(4) 0.071(3) -0.019(3) 0.046(3) 0.023(4)
C29 0.079(4) 0.141(6) 0.061(3) -0.014(3) 0.006(3) 0.069(4)
C25 0.213(9) 0.052(3) 0.061(3) -0.015(3) 0.021(4) -0.055(4)
C27 0.043(3) 0.245(11) 0.073(4) 0.028(5) 0.019(3) -0.007(4)

loop_
_atom_type_symbol
_atom_type_description
_atom_type_scat_dispersion_real
_atom_type_scat_dispersion_imag
_atom_type_scat_source
C C 0.0181 0.0091 'International Tables Vol C Tables 4.2.6.8 and 6.1.1.4'
H H 0.0000 0.0000 'International Tables Vol C Tables 4.2.6.8 and 6.1.1.4'
Fe Fe -1.1336 3.1974 'International Tables Vol C Tables 4.2.6.8 and 6.1.1.4'
N N 0.0311 0.0180 'International Tables Vol C Tables 4.2.6.8 and 6.1.1.4'
P P 0.2955 0.4335 'International Tables Vol C Tables 4.2.6.8 and 6.1.1.4'

loop_
_geom_angle_atom_site_label_1
_geom_angle_atom_site_label_2
_geom_angle_atom_site_label_3
_geom_angle
_geom_angle_site_symmetry_1
_geom_angle_site_symmetry_3
_geom_angle_publ_flag
P5 Fe2 P6 151.36(5) . . ?
P5 Fe2 P4 87.28(4) . . ?
P5 Fe2 H3 91.1(15) . . ?
P5 Fe2 H2 77.1(18) . . ?
P6 Fe2 P4 88.36(4) . . ?
P6 Fe2 H3 85.0(15) . . ?
P6 Fe2 H2 74.3(18) . . ?
P4 Fe2 H3 163.0(16) . . ?
P4 Fe2 H2 78.0(17) . . ?
N3 Fe2 P5 98.19(11) . . ?
N3 Fe2 P6 109.83(11) . . ?
N3 Fe2 P4 110.55(11) . . ?
N3 Fe2 H3 86.4(16) . . ?
N3 Fe2 H2 170.2(17) . . ?
H3 Fe2 H2 85(2) . . ?
P1 Fe1 P3 85.75(4) . . ?
P1 Fe1 P2 85.22(4) . . ?
P3 Fe1 P2 123.68(5) . . ?
N1 Fe1 P1 176.20(11) . . ?
N1 Fe1 P3 97.04(11) . . ?
N1 Fe1 P2 95.32(11) . . ?
N1 Fe1 C1 93.34(16) . . ?
C1 Fe1 P1 83.13(12) . . ?
C1 Fe1 P3 115.09(11) . . ?
C1 Fe1 P2 118.72(11) . . ?
C37 P5 Fe2 106.17(12) . . ?
C37 P5 C47 102.53(17) . . ?
C37 P5 C44 105.15(17) . . ?
C47 P5 Fe2 120.59(14) . . ?
C47 P5 C44 101.46(18) . . ?
C44 P5 Fe2 118.93(12) . . ?
C43 P6 Fe2 108.01(12) . . ?
C43 P6 C50 100.63(16) . . ?
C43 P6 C53 100.92(17) . . ?
C50 P6 Fe2 119.97(13) . . ?
C53 P6 Fe2 119.81(14) . . ?
C53 P6 C50 104.25(18) . . ?
C31 P4 Fe2 132.20(11) . . ?
C31 P4 C32 100.80(15) . . ?
C32 P4 Fe2 104.63(11) . . ?
C38 P4 Fe2 109.17(12) . . ?
C38 P4 C31 102.32(15) . . ?
C38 P4 C32 104.86(16) . . ?
C3 P1 Fe1 107.85(12) . . ?
C3 P1 C12 106.52(16) . . ?
C3 P1 C6 107.50(16) . . ?
C12 P1 Fe1 114.00(13) . . ?
C6 P1 Fe1 114.66(13) . . ?
C6 P1 C12 105.86(17) . . ?
C17 P3 Fe1 109.71(12) . . ?
C17 P3 C28 98.5(2) . . ?
C17 P3 C24 101.9(2) . . ?
C28 P3 Fe1 113.58(15) . . ?
C24 P3 Fe1 127.96(17) . . ?
C24 P3 C28 100.9(2) . . ?
C21 P2 Fe1 128.31(14) . . ?
C21 P2 C18 100.86(18) . . ?
C11 P2 Fe1 109.87(12) . . ?
C11 P2 C21 102.14(18) . . ?
C11 P2 C18 97.22(18) . . ?
C18 P2 Fe1 113.69(14) . . ?
N2 N1 Fe1 177.7(3) . . ?
N4 N3 Fe2 172.4(3) . . ?
C2 C31 P4 121.7(3) . . ?
C30 C31 P4 120.5(3) . . ?
C30 C31 C2 117.8(3) . . ?
C39 C40 H40 120.2 . . ?
C39 C40 C41 119.5(3) . . ?
C41 C40 H40 120.2 . . ?
C31 C2 C1 126.1(3) . . ?
C3 C2 C31 117.8(3) . . ?
C3 C2 C1 116.1(3) . . ?
C37 C32 P4 114.7(2) . . ?
C33 C32 P4 126.0(3) . . ?
C33 C32 C37 119.3(3) . . ?
C32 C37 P5 115.5(2) . . ?
C36 C37 P5 125.0(3) . . ?
C36 C37 C32 119.2(3) . . ?
C43 C38 P4 115.9(3) . . ?
C39 C38 P4 124.5(3) . . ?
C39 C38 C43 119.6(3) . . ?
C36 C35 H35 120.4 . . ?
C34 C35 H35 120.4 . . ?
C34 C35 C36 119.3(3) . . ?
C31 C30 H30 118.7 . . ?
C5 C30 C31 122.6(3) . . ?
C5 C30 H30 118.7 . . ?
P5 C47 H47 108.4 . . ?
C48 C47 P5 109.4(3) . . ?
C48 C47 H47 108.4 . . ?
C49 C47 P5 111.7(3) . . ?
C49 C47 H47 108.4 . . ?
C49 C47 C48 110.6(3) . . ?
C7 C8 H8 119.9 . . ?
C9 C8 H8 119.9 . . ?
C9 C8 C7 120.1(4) . . ?
C13 C14 H14 120.2 . . ?
C15 C14 H14 120.2 . . ?
C15 C14 C13 119.7(4) . . ?
C37 C36 C35 121.4(3) . . ?
C37 C36 H36 119.3 . . ?
C35 C36 H36 119.3 . . ?
C2 C3 P1 108.4(2) . . ?
C4 C3 P1 128.6(3) . . ?
C4 C3 C2 123.0(3) . . ?
C13 C12 P1 126.1(3) . . ?
C17 C12 P1 113.6(3) . . ?
C17 C12 C13 120.2(3) . . ?
C38 C43 P6 116.7(3) . . ?
C38 C43 C42 118.6(3) . . ?
C42 C43 P6 124.7(3) . . ?
C35 C34 H34 119.9 . . ?
C35 C34 C33 120.1(3) . . ?
C33 C34 H34 119.9 . . ?
C8 C7 H7 119.9 . . ?
C6 C7 C8 120.2(4) . . ?
C6 C7 H7 119.9 . . ?
C30 C5 H5 120.0 . . ?
C4 C5 C30 119.9(3) . . ?
C4 C5 H5 120.0 . . ?
P5 C44 H44 106.6 . . ?
C45 C44 P5 110.9(2) . . ?
C45 C44 H44 106.6 . . ?
C45 C44 C46 109.6(3) . . ?
C46 C44 P5 116.0(3) . . ?
C46 C44 H44 106.6 . . ?
C43 C42 H42 119.4 . . ?
C41 C42 C43 121.2(4) . . ?
C41 C42 H42 119.4 . . ?
C40 C39 C38 121.1(4) . . ?
C40 C39 H39 119.4 . . ?
C38 C39 H39 119.4 . . ?
P6 C50 H50 105.8 . . ?
C52 C50 P6 111.1(3) . . ?
C52 C50 H50 105.8 . . ?
C52 C50 C51 109.7(3) . . ?
C51 C50 P6 117.8(3) . . ?
C51 C50 H50 105.8 . . ?
C7 C6 P1 126.5(3) . . ?
C7 C6 C11 120.2(3) . . ?
C11 C6 P1 113.3(3) . . ?
C32 C33 C34 120.7(3) . . ?
C32 C33 H33 119.7 . . ?
C34 C33 H33 119.7 . . ?
Fe1 C1 H1 121(3) . . ?
C2 C1 Fe1 124.0(3) . . ?
C2 C1 H1 115(3) . . ?
C14 C13 H13 120.1 . . ?
C12 C13 C14 119.8(4) . . ?
C12 C13 H13 120.1 . . ?
C9 C10 H10 119.7 . . ?
C9 C10 C11 120.5(4) . . ?
C11 C10 H10 119.7 . . ?
P2 C21 H21 108.2 . . ?
C23 C21 P2 112.2(3) . . ?
C23 C21 H21 108.2 . . ?
C22 C21 P2 110.8(3) . . ?
C22 C21 H21 108.2 . . ?
C22 C21 C23 109.2(4) . . ?
C12 C17 P3 116.7(3) . . ?
C12 C17 C16 119.2(4) . . ?
C16 C17 P3 123.9(3) . . ?
C50 C52 H52A 109.5 . . ?
C50 C52 H52B 109.5 . . ?
C50 C52 H52C 109.5 . . ?
H52A C52 H52B 109.5 . . ?
H52A C52 H52C 109.5 . . ?
H52B C52 H52C 109.5 . . ?
H55A C55 H55B 109.5 . . ?
H55A C55 H55C 109.5 . . ?
H55B C55 H55C 109.5 . . ?
C53 C55 H55A 109.5 . . ?
C53 C55 H55B 109.5 . . ?
C53 C55 H55C 109.5 . . ?
C40 C41 H41 120.1 . . ?
C42 C41 C40 119.8(4) . . ?
C42 C41 H41 120.1 . . ?
C8 C9 C10 120.0(4) . . ?
C8 C9 H9 120.0 . . ?
C10 C9 H9 120.0 . . ?
C6 C11 P2 116.5(3) . . ?
C6 C11 C10 118.9(4) . . ?
C10 C11 P2 124.5(3) . . ?
C44 C45 H45A 109.5 . . ?
C44 C45 H45B 109.5 . . ?
C44 C45 H45C 109.5 . . ?
H45A C45 H45B 109.5 . . ?
H45A C45 H45C 109.5 . . ?
H45B C45 H45C 109.5 . . ?
C47 C48 H48A 109.5 . . ?
C47 C48 H48B 109.5 . . ?
C47 C48 H48C 109.5 . . ?
H48A C48 H48B 109.5 . . ?
H48A C48 H48C 109.5 . . ?
H48B C48 H48C 109.5 . . ?
C47 C49 H49A 109.5 . . ?
C47 C49 H49B 109.5 . . ?
C47 C49 H49C 109.5 . . ?
H49A C49 H49B 109.5 . . ?
H49A C49 H49C 109.5 . . ?
H49B C49 H49C 109.5 . . ?
C44 C46 H46A 109.5 . . ?
C44 C46 H46B 109.5 . . ?
C44 C46 H46C 109.5 . . ?
H46A C46 H46B 109.5 . . ?
H46A C46 H46C 109.5 . . ?
H46B C46 H46C 109.5 . . ?
C14 C15 H15 119.7 . . ?
C16 C15 C14 120.6(4) . . ?
C16 C15 H15 119.7 . . ?
C17 C16 H16 119.8 . . ?
C15 C16 C17 120.4(4) . . ?
C15 C16 H16 119.8 . . ?
C21 C23 H23A 109.5 . . ?
C21 C23 H23B 109.5 . . ?
C21 C23 H23C 109.5 . . ?
H23A C23 H23B 109.5 . . ?
H23A C23 H23C 109.5 . . ?
H23B C23 H23C 109.5 . . ?
C50 C51 H51A 109.5 . . ?
C50 C51 H51B 109.5 . . ?
C50 C51 H51C 109.5 . . ?
H51A C51 H51B 109.5 . . ?
H51A C51 H51C 109.5 . . ?
H51B C51 H51C 109.5 . . ?
P2 C18 H18 107.4 . . ?
C20 C18 P2 110.5(3) . . ?
C20 C18 H18 107.4 . . ?
C20 C18 C19 110.8(4) . . ?
C19 C18 P2 113.0(3) . . ?
C19 C18 H18 107.4 . . ?
C3 C4 C5 118.7(3) . . ?
C3 C4 H4 120.6 . . ?
C5 C4 H4 120.6 . . ?
P6 C53 H53 107.6 . . ?
C55 C53 P6 111.1(3) . . ?
C55 C53 H53 107.6 . . ?
C54 C53 P6 113.0(3) . . ?
C54 C53 C55 109.6(4) . . ?
C54 C53 H53 107.6 . . ?
C18 C20 H20A 109.5 . . ?
C18 C20 H20B 109.5 . . ?
C18 C20 H20C 109.5 . . ?
H20A C20 H20B 109.5 . . ?
H20A C20 H20C 109.5 . . ?
H20B C20 H20C 109.5 . . ?
C21 C22 H22A 109.5 . . ?
C21 C22 H22B 109.5 . . ?
C21 C22 H22C 109.5 . . ?
H22A C22 H22B 109.5 . . ?
H22A C22 H22C 109.5 . . ?
H22B C22 H22C 109.5 . . ?
P3 C28 H28 107.5 . . ?
C29 C28 P3 111.6(4) . . ?
C29 C28 H28 107.5 . . ?
C27 C28 P3 112.6(4) . . ?
C27 C28 H28 107.5 . . ?
C27 C28 C29 109.9(5) . . ?
C53 C54 H54A 109.5 . . ?
C53 C54 H54B 109.5 . . ?
C53 C54 H54C 109.5 . . ?
H54A C54 H54B 109.5 . . ?
H54A C54 H54C 109.5 . . ?
H54B C54 H54C 109.5 . . ?
C18 C19 H19A 109.5 . . ?
C18 C19 H19B 109.5 . . ?
C18 C19 H19C 109.5 . . ?
H19A C19 H19B 109.5 . . ?
H19A C19 H19C 109.5 . . ?
H19B C19 H19C 109.5 . . ?
P3 C24 H24 108.7 . . ?
C26 C24 P3 110.8(4) . . ?
C26 C24 H24 108.7 . . ?
C26 C24 C25 110.9(5) . . ?
C25 C24 P3 108.9(3) . . ?
C25 C24 H24 108.7 . . ?
C24 C26 H26A 109.5 . . ?
C24 C26 H26B 109.5 . . ?
C24 C26 H26C 109.5 . . ?
H26A C26 H26B 109.5 . . ?
H26A C26 H26C 109.5 . . ?
H26B C26 H26C 109.5 . . ?
C28 C29 H29A 109.5 . . ?
C28 C29 H29B 109.5 . . ?
C28 C29 H29C 109.5 . . ?
H29A C29 H29B 109.5 . . ?
H29A C29 H29C 109.5 . . ?
H29B C29 H29C 109.5 . . ?
C24 C25 H25A 109.5 . . ?
C24 C25 H25B 109.5 . . ?
C24 C25 H25C 109.5 . . ?
H25A C25 H25B 109.5 . . ?
H25A C25 H25C 109.5 . . ?
H25B C25 H25C 109.5 . . ?
C28 C27 H27A 109.5 . . ?
C28 C27 H27B 109.5 . . ?
C28 C27 H27C 109.5 . . ?
H27A C27 H27B 109.5 . . ?
H27A C27 H27C 109.5 . . ?
H27B C27 H27C 109.5 . . ?

loop_
_geom_bond_atom_site_label_1
_geom_bond_atom_site_label_2
_geom_bond_distance
_geom_bond_site_symmetry_2
_geom_bond_publ_flag
Fe2 P5 2.1570(10) . ?
Fe2 P6 2.1781(11) . ?
Fe2 P4 2.1788(10) . ?
Fe2 N3 1.800(3) . ?
Fe2 H3 1.53(3) . ?
Fe2 H2 1.54(3) . ?
Fe1 P1 2.1132(11) . ?
Fe1 P3 2.2174(11) . ?
Fe1 P2 2.2211(11) . ?
Fe1 N1 1.821(3) . ?
Fe1 C1 1.911(4) . ?
P5 C37 1.850(4) . ?
P5 C47 1.865(4) . ?
P5 C44 1.879(4) . ?
P6 C43 1.856(4) . ?
P6 C50 1.874(4) . ?
P6 C53 1.859(4) . ?
P4 C31 1.855(4) . ?
P4 C32 1.862(3) . ?
P4 C38 1.843(3) . ?
P1 C3 1.818(3) . ?
P1 C12 1.838(4) . ?
P1 C6 1.832(4) . ?
P3 C17 1.837(4) . ?
P3 C28 1.871(5) . ?
P3 C24 1.867(4) . ?
P2 C21 1.870(4) . ?
P2 C11 1.836(4) . ?
P2 C18 1.889(4) . ?
N1 N2 1.113(5) . ?
N3 N4 1.115(5) . ?
C31 C2 1.421(5) . ?
C31 C30 1.401(5) . ?
C40 H40 0.9500 . ?
C40 C39 1.370(5) . ?
C40 C41 1.388(6) . ?
C2 C3 1.417(5) . ?
C2 C1 1.475(5) . ?
C32 C37 1.413(5) . ?
C32 C33 1.382(5) . ?
C37 C36 1.375(5) . ?
C38 C43 1.393(5) . ?
C38 C39 1.393(5) . ?
C35 H35 0.9500 . ?
C35 C36 1.390(5) . ?
C35 C34 1.383(5) . ?
C30 H30 0.9500 . ?
C30 C5 1.388(5) . ?
C47 H47 1.0000 . ?
C47 C48 1.541(5) . ?
C47 C49 1.522(6) . ?
C8 H8 0.9500 . ?
C8 C7 1.386(5) . ?
C8 C9 1.375(6) . ?
C14 H14 0.9500 . ?
C14 C13 1.395(6) . ?
C14 C15 1.380(7) . ?
C36 H36 0.9500 . ?
C3 C4 1.377(5) . ?
C12 C13 1.394(6) . ?
C12 C17 1.384(5) . ?
C43 C42 1.394(5) . ?
C34 H34 0.9500 . ?
C34 C33 1.390(5) . ?
C7 H7 0.9500 . ?
C7 C6 1.383(5) . ?
C5 H5 0.9500 . ?
C5 C4 1.380(5) . ?
C44 H44 1.0000 . ?
C44 C45 1.524(5) . ?
C44 C46 1.532(5) . ?
C42 H42 0.9500 . ?
C42 C41 1.378(5) . ?
C39 H39 0.9500 . ?
C50 H50 1.0000 . ?
C50 C52 1.524(5) . ?
C50 C51 1.529(5) . ?
C6 C11 1.391(5) . ?
C33 H33 0.9500 . ?
C1 H1 0.89(4) . ?
C13 H13 0.9500 . ?
C10 H10 0.9500 . ?
C10 C9 1.381(6) . ?
C10 C11 1.399(5) . ?
C21 H21 1.0000 . ?
C21 C23 1.533(6) . ?
C21 C22 1.521(6) . ?
C17 C16 1.400(5) . ?
C52 H52A 0.9800 . ?
C52 H52B 0.9800 . ?
C52 H52C 0.9800 . ?
C55 H55A 0.9800 . ?
C55 H55B 0.9800 . ?
C55 H55C 0.9800 . ?
C55 C53 1.526(6) . ?
C41 H41 0.9500 . ?
C9 H9 0.9500 . ?
C45 H45A 0.9800 . ?
C45 H45B 0.9800 . ?
C45 H45C 0.9800 . ?
C48 H48A 0.9800 . ?
C48 H48B 0.9800 . ?
C48 H48C 0.9800 . ?
C49 H49A 0.9800 . ?
C49 H49B 0.9800 . ?
C49 H49C 0.9800 . ?
C46 H46A 0.9800 . ?
C46 H46B 0.9800 . ?
C46 H46C 0.9800 . ?
C15 H15 0.9500 . ?
C15 C16 1.371(7) . ?
C16 H16 0.9500 . ?
C23 H23A 0.9800 . ?
C23 H23B 0.9800 . ?
C23 H23C 0.9800 . ?
C51 H51A 0.9800 . ?
C51 H51B 0.9800 . ?
C51 H51C 0.9800 . ?
C18 H18 1.0000 . ?
C18 C20 1.507(6) . ?
C18 C19 1.522(7) . ?
C4 H4 0.9500 . ?
C53 H53 1.0000 . ?
C53 C54 1.525(6) . ?
C20 H20A 0.9800 . ?
C20 H20B 0.9800 . ?
C20 H20C 0.9800 . ?
C22 H22A 0.9800 . ?
C22 H22B 0.9800 . ?
C22 H22C 0.9800 . ?
C28 H28 1.0000 . ?
C28 C29 1.544(8) . ?
C28 C27 1.519(8) . ?
C54 H54A 0.9800 . ?
C54 H54B 0.9800 . ?
C54 H54C 0.9800 . ?
C19 H19A 0.9800 . ?
C19 H19B 0.9800 . ?
C19 H19C 0.9800 . ?
C24 H24 1.0000 . ?
C24 C26 1.506(8) . ?
C24 C25 1.521(7) . ?
C26 H26A 0.9800 . ?
C26 H26B 0.9800 . ?
C26 H26C 0.9800 . ?
C29 H29A 0.9800 . ?
C29 H29B 0.9800 . ?
C29 H29C 0.9800 . ?
C25 H25A 0.9800 . ?
C25 H25B 0.9800 . ?
C25 H25C 0.9800 . ?
C27 H27A 0.9800 . ?
C27 H27B 0.9800 . ?
C27 H27C 0.9800 . ?

loop_
_geom_torsion_atom_site_label_1
_geom_torsion_atom_site_label_2
_geom_torsion_atom_site_label_3
_geom_torsion_atom_site_label_4
_geom_torsion
_geom_torsion_site_symmetry_1
_geom_torsion_site_symmetry_2
_geom_torsion_site_symmetry_3
_geom_torsion_site_symmetry_4
_geom_torsion_publ_flag
Fe2 P5 C37 C32 -18.5(3) . . . . ?
Fe2 P5 C37 C36 155.3(3) . . . . ?
Fe2 P5 C47 C48 71.9(3) . . . . ?
Fe2 P5 C47 C49 -50.9(3) . . . . ?
Fe2 P5 C44 C45 54.2(3) . . . . ?
Fe2 P5 C44 C46 179.9(2) . . . . ?
Fe2 P6 C43 C38 13.9(3) . . . . ?
Fe2 P6 C43 C42 -167.2(3) . . . . ?
Fe2 P6 C50 C52 48.6(3) . . . . ?
Fe2 P6 C50 C51 176.3(3) . . . . ?
Fe2 P6 C53 C55 57.8(3) . . . . ?
Fe2 P6 C53 C54 -65.8(3) . . . . ?
Fe2 P4 C31 C2 64.3(3) . . . . ?
Fe2 P4 C31 C30 -113.9(3) . . . . ?
Fe2 P4 C32 C37 27.3(3) . . . . ?
Fe2 P4 C32 C33 -153.3(3) . . . . ?
Fe2 P4 C38 C43 -3.7(3) . . . . ?
Fe2 P4 C38 C39 174.6(3) . . . . ?
Fe1 P1 C3 C2 -7.6(2) . . . . ?
Fe1 P1 C3 C4 171.5(3) . . . . ?
Fe1 P1 C12 C13 174.4(3) . . . . ?
Fe1 P1 C12 C17 -5.7(3) . . . . ?
Fe1 P1 C6 C7 177.1(3) . . . . ?
Fe1 P1 C6 C11 -4.0(3) . . . . ?
Fe1 P3 C17 C12 -1.5(3) . . . . ?
Fe1 P3 C17 C16 -176.3(3) . . . . ?
Fe1 P3 C28 C29 67.9(4) . . . . ?
Fe1 P3 C28 C27 -56.2(5) . . . . ?
Fe1 P3 C24 C26 -82.5(4) . . . . ?
Fe1 P3 C24 C25 39.8(6) . . . . ?
Fe1 P2 C21 C23 77.9(3) . . . . ?
Fe1 P2 C21 C22 -44.4(4) . . . . ?
Fe1 P2 C11 C6 5.7(3) . . . . ?
Fe1 P2 C11 C10 -178.5(3) . . . . ?
Fe1 P2 C18 C20 -54.0(3) . . . . ?
Fe1 P2 C18 C19 70.8(3) . . . . ?
P5 C37 C36 C35 -174.0(3) . . . . ?
P6 C43 C42 C41 -177.7(3) . . . . ?
P4 C31 C2 C3 -179.6(2) . . . . ?
P4 C31 C2 C1 -2.5(5) . . . . ?
P4 C31 C30 C5 176.4(3) . . . . ?
P4 C32 C37 P5 -5.9(4) . . . . ?
P4 C32 C37 C36 179.9(3) . . . . ?
P4 C32 C33 C34 180.0(3) . . . . ?
P4 C38 C43 P6 -6.6(4) . . . . ?
P4 C38 C43 C42 174.4(3) . . . . ?
P4 C38 C39 C40 -174.4(3) . . . . ?
P1 C3 C4 C5 178.6(3) . . . . ?
P1 C12 C13 C14 -180.0(3) . . . . ?
P1 C12 C17 P3 4.4(4) . . . . ?
P1 C12 C17 C16 179.4(3) . . . . ?
P1 C6 C11 P2 -1.3(4) . . . . ?
P1 C6 C11 C10 -177.3(3) . . . . ?
P3 C17 C16 C15 175.4(4) . . . . ?
C31 P4 C32 C37 -111.9(3) . . . . ?
C31 P4 C32 C33 67.6(3) . . . . ?
C31 P4 C38 C43 139.8(3) . . . . ?
C31 P4 C38 C39 -41.9(3) . . . . ?
C31 C2 C3 P1 -177.3(2) . . . . ?
C31 C2 C3 C4 3.5(5) . . . . ?
C31 C2 C1 Fe1 -177.5(3) . . . . ?
C31 C30 C5 C4 3.1(5) . . . . ?
C2 C31 C30 C5 -1.9(5) . . . . ?
C2 C3 C4 C5 -2.4(5) . . . . ?
C32 P4 C31 C2 -174.4(3) . . . . ?
C32 P4 C31 C30 7.4(3) . . . . ?
C32 P4 C38 C43 -115.3(3) . . . . ?
C32 P4 C38 C39 63.0(3) . . . . ?
C32 C37 C36 C35 -0.4(6) . . . . ?
C37 P5 C47 C48 -170.5(3) . . . . ?
C37 P5 C47 C49 66.7(3) . . . . ?
C37 P5 C44 C45 -64.5(3) . . . . ?
C37 P5 C44 C46 61.3(3) . . . . ?
C37 C32 C33 C34 -0.6(5) . . . . ?
C38 P4 C31 C2 -66.4(3) . . . . ?
C38 P4 C31 C30 115.4(3) . . . . ?
C38 P4 C32 C37 142.1(3) . . . . ?
C38 P4 C32 C33 -38.4(4) . . . . ?
C38 C43 C42 C41 1.3(6) . . . . ?
C35 C34 C33 C32 0.6(6) . . . . ?
C30 C31 C2 C3 -1.3(5) . . . . ?
C30 C31 C2 C1 175.8(3) . . . . ?
C30 C5 C4 C3 -0.9(5) . . . . ?
C47 P5 C37 C32 -145.9(3) . . . . ?
C47 P5 C37 C36 27.9(4) . . . . ?
C47 P5 C44 C45 -171.0(3) . . . . ?
C47 P5 C44 C46 -45.3(3) . . . . ?
C8 C7 C6 P1 178.8(3) . . . . ?
C8 C7 C6 C11 -0.1(5) . . . . ?
C14 C15 C16 C17 -0.1(7) . . . . ?
C36 C35 C34 C33 -0.5(6) . . . . ?
C3 P1 C12 C13 55.6(4) . . . . ?
C3 P1 C12 C17 -124.5(3) . . . . ?
C3 P1 C6 C7 -63.0(4) . . . . ?
C3 P1 C6 C11 115.9(3) . . . . ?
C3 C2 C1 Fe1 -0.3(4) . . . . ?
C12 P1 C3 C2 115.2(2) . . . . ?
C12 P1 C3 C4 -65.7(4) . . . . ?
C12 P1 C6 C7 50.5(4) . . . . ?
C12 P1 C6 C11 -130.6(3) . . . . ?
C12 C17 C16 C15 0.7(7) . . . . ?
C43 P6 C50 C52 166.7(3) . . . . ?
C43 P6 C50 C51 -65.6(3) . . . . ?
C43 P6 C53 C55 -60.4(3) . . . . ?
C43 P6 C53 C54 175.9(3) . . . . ?
C43 C38 C39 C40 3.9(5) . . . . ?
C43 C42 C41 C40 1.6(6) . . . . ?
C34 C35 C36 C37 0.4(6) . . . . ?
C7 C8 C9 C10 1.9(6) . . . . ?
C7 C6 C11 P2 177.7(3) . . . . ?
C7 C6 C11 C10 1.7(5) . . . . ?
C44 P5 C37 C32 108.4(3) . . . . ?
C44 P5 C37 C36 -77.8(4) . . . . ?
C44 P5 C47 C48 -62.0(3) . . . . ?
C44 P5 C47 C49 175.2(3) . . . . ?
C39 C40 C41 C42 -1.7(6) . . . . ?
C39 C38 C43 P6 175.1(3) . . . . ?
C39 C38 C43 C42 -4.0(5) . . . . ?
C50 P6 C43 C38 -112.7(3) . . . . ?
C50 P6 C43 C42 66.3(4) . . . . ?
C50 P6 C53 C55 -164.5(3) . . . . ?
C50 P6 C53 C54 71.8(3) . . . . ?
C6 P1 C3 C2 -131.7(2) . . . . ?
C6 P1 C3 C4 47.4(4) . . . . ?
C6 P1 C12 C13 -58.6(4) . . . . ?
C6 P1 C12 C17 121.3(3) . . . . ?
C33 C32 C37 P5 174.7(3) . . . . ?
C33 C32 C37 C36 0.5(5) . . . . ?
C1 C2 C3 P1 5.3(4) . . . . ?
C1 C2 C3 C4 -173.9(3) . . . . ?
C13 C14 C15 C16 -0.5(7) . . . . ?
C13 C12 C17 P3 -175.8(3) . . . . ?
C13 C12 C17 C16 -0.7(6) . . . . ?
C21 P2 C11 C6 144.4(3) . . . . ?
C21 P2 C11 C10 -39.8(4) . . . . ?
C21 P2 C18 C20 165.3(3) . . . . ?
C21 P2 C18 C19 -69.8(4) . . . . ?
C17 P3 C28 C29 -48.0(4) . . . . ?
C17 P3 C28 C27 -172.2(4) . . . . ?
C17 P3 C24 C26 44.5(4) . . . . ?
C17 P3 C24 C25 166.7(5) . . . . ?
C17 C12 C13 C14 0.2(6) . . . . ?
C41 C40 C39 C38 -1.0(6) . . . . ?
C9 C8 C7 C6 -1.7(6) . . . . ?
C9 C10 C11 P2 -177.2(3) . . . . ?
C9 C10 C11 C6 -1.5(6) . . . . ?
C11 P2 C21 C23 -49.9(3) . . . . ?
C11 P2 C21 C22 -172.2(3) . . . . ?
C11 P2 C18 C20 61.4(3) . . . . ?
C11 P2 C18 C19 -173.7(3) . . . . ?
C11 C10 C9 C8 -0.2(6) . . . . ?
C15 C14 C13 C12 0.4(7) . . . . ?
C18 P2 C21 C23 -149.8(3) . . . . ?
C18 P2 C21 C22 87.8(3) . . . . ?
C18 P2 C11 C6 -112.8(3) . . . . ?
C18 P2 C11 C10 63.0(4) . . . . ?
C53 P6 C43 C38 140.4(3) . . . . ?
C53 P6 C43 C42 -40.7(4) . . . . ?
C53 P6 C50 C52 -89.0(3) . . . . ?
C53 P6 C50 C51 38.7(4) . . . . ?
C28 P3 C17 C12 117.4(3) . . . . ?
C28 P3 C17 C16 -57.4(4) . . . . ?
C28 P3 C24 C26 145.7(4) . . . . ?
C28 P3 C24 C25 -92.1(5) . . . . ?
C24 P3 C17 C12 -139.5(3) . . . . ?
C24 P3 C17 C16 45.7(4) . . . . ?
C24 P3 C28 C29 -152.0(4) . . . . ?
C24 P3 C28 C27 83.9(5) . . . . ?
